data_2234928
loop_
_publ_author_name
'Sabour, Behrous'
'Najafi, Ezzatollah'
'Amini, Mostafa M.'
'Ng, Seik Weng'

_publ_section_title
;
 <i>catena</i>-Poly[[(2,9-dimethyl-1,10-phenanthroline-\k^2^<i>N</i>,<i>N</i>')lead(II)]-di-\m-bromido]
;
_journal_coeditor_code BT5905
_journal_issue 6
_journal_name_full 'Acta Crystallographica Section E'
_journal_page_first m729
_journal_paper_doi 10.1107/S160053681201940X
_journal_volume 68
_journal_year 2012
_chemical_formula_iupac '[Pb Br2 (C14 H12 N2)]'
_chemical_formula_moiety 'C14 H12 Br2 N2 Pb'
_chemical_formula_sum 'C14 H12 Br2 N2 Pb'
_chemical_formula_weight 575.27
_chemical_name_systematic
;
<i>catena</i>-Poly[[(2,9-dimethyl-1,10-phenanthroline-
\k^2^<i>N</i>,<i>N</i>')lead(II)]-di-\m-bromido]
;
_space_group_IT_number 15
_symmetry_cell_setting monoclinic
_symmetry_space_group_name_Hall '-C 2yc'
_symmetry_space_group_name_H-M 'C 1 2/c 1'
_atom_sites_solution_hydrogens geom
_atom_sites_solution_primary direct
_atom_sites_solution_secondary difmap
_audit_creation_method SHELXL-97
_cell_angle_alpha 90.00
_cell_angle_beta 112.346(8)
_cell_angle_gamma 90.00
_cell_formula_units_Z 4
_cell_length_a 18.3852(13)
_cell_length_b 11.8312(5)
_cell_length_c 7.4609(5)
_cell_measurement_reflns_used 2739
_cell_measurement_temperature 100(2)
_cell_measurement_theta_max 27.4987
_cell_measurement_theta_min 2.3906
_cell_volume 1501.02(18)
_computing_cell_refinement 'CrysAlis PRO (Agilent, 2012)'
_computing_data_collection 'CrysAlis PRO (Agilent, 2012)'
_computing_data_reduction 'CrysAlis PRO (Agilent, 2012)'
_computing_molecular_graphics 'X-SEED (Barbour, 2001)'
_computing_publication_material 'publCIF (Westrip, 2010)'
_computing_structure_refinement 'SHELXL97 (Sheldrick, 2008)'
_computing_structure_solution 'SHELXS97 (Sheldrick, 2008)'
_diffrn_ambient_temperature 100(2)
_diffrn_detector_area_resol_mean 10.4041
_diffrn_measured_fraction_theta_full 0.997
_diffrn_measured_fraction_theta_max 0.997
_diffrn_measurement_device_type 'Agilent SuperNova Dual diffractometer with an Atlas detector'
_diffrn_measurement_method '\w scan'
_diffrn_radiation_monochromator Mirror
_diffrn_radiation_source 'SuperNova (Mo) X-ray Source'
_diffrn_radiation_type MoK\a
_diffrn_radiation_wavelength 0.71073
_diffrn_reflns_av_R_equivalents 0.0320
_diffrn_reflns_av_sigmaI/netI 0.0383
_diffrn_reflns_limit_h_max 23
_diffrn_reflns_limit_h_min -22
_diffrn_reflns_limit_k_max 11
_diffrn_reflns_limit_k_min -15
_diffrn_reflns_limit_l_max 9
_diffrn_reflns_limit_l_min -8
_diffrn_reflns_number 4947
_diffrn_reflns_theta_full 27.56
_diffrn_reflns_theta_max 27.56
_diffrn_reflns_theta_min 2.40
_diffrn_standards_decay_% 0
_diffrn_standards_interval_count 0
_diffrn_standards_interval_time 0
_diffrn_standards_number 0
_exptl_absorpt_coefficient_mu 16.551
_exptl_absorpt_correction_T_max 0.4916
_exptl_absorpt_correction_T_min 0.1903
_exptl_absorpt_correction_type multi-scan
_exptl_absorpt_process_details '(CrysAlis PRO; Agilent, 2012)'
_exptl_crystal_colour colorless
_exptl_crystal_density_diffrn 2.546
_exptl_crystal_density_method 'not measured'
_exptl_crystal_description prism
_exptl_crystal_F_000 1048
_exptl_crystal_size_max 0.15
_exptl_crystal_size_mid 0.15
_exptl_crystal_size_min 0.05
_refine_diff_density_max 1.432
_refine_diff_density_min -1.452
_refine_ls_extinction_method none
_refine_ls_goodness_of_fit_ref 1.011
_refine_ls_hydrogen_treatment constr
_refine_ls_matrix_type full
_refine_ls_number_parameters 88
_refine_ls_number_reflns 1734
_refine_ls_number_restraints 0
_refine_ls_restrained_S_all 1.011
_refine_ls_R_factor_all 0.0279
_refine_ls_R_factor_gt 0.0255
_refine_ls_shift/su_max 0.001
_refine_ls_shift/su_mean 0.001
_refine_ls_structure_factor_coef Fsqd
_refine_ls_weighting_details 'calc w=1/[\s^2^(Fo^2^)+(0.0298P)^2^] where P=(Fo^2^+2Fc^2^)/3'
_refine_ls_weighting_scheme calc
_refine_ls_wR_factor_gt 0.0571
_refine_ls_wR_factor_ref 0.0584
_reflns_number_gt 1620
_reflns_number_total 1734
_reflns_threshold_expression I>2\s(I)
_cod_data_source_file bt5905.cif
_cod_data_source_block I
_cod_original_cell_volume 1501.02(16)
_cod_original_sg_symbol_H-M 'C 2/c'
_cod_database_code 2234928
_cod_database_fobs_code 2234928

loop_
_symmetry_equiv_pos_as_xyz
'x, y, z'
'-x, y, -z+1/2'
'x+1/2, y+1/2, z'
'-x+1/2, y+1/2, -z+1/2'
'-x, -y, -z'
'x, -y, z-1/2'
'-x+1/2, -y+1/2, -z'
'x+1/2, -y+1/2, z-1/2'

loop_
_atom_site_type_symbol
_atom_site_label
_atom_site_fract_x
_atom_site_fract_y
_atom_site_fract_z
_atom_site_U_iso_or_equiv
_atom_site_adp_type
_atom_site_calc_flag
_atom_site_refinement_flags
_atom_site_occupancy
_atom_site_symmetry_multiplicity
Pb Pb1 0.5000 0.399831(16) 0.2500 0.01318(9) Uani d S 1 2
Br Br1 0.40287(3) 0.38883(3) 0.48715(6) 0.01909(12) Uani d . 1 1
N N1 0.5735(2) 0.2162(3) 0.3998(5) 0.0138(7) Uani d . 1 1
C C1 0.6822(3) 0.3265(4) 0.6184(6) 0.0261(11) Uani d . 1 1
H H1A 0.6768 0.3765 0.5092 0.039 Uiso calc R 1 1
H H1B 0.7381 0.3151 0.6972 0.039 Uiso calc R 1 1
H H1C 0.6563 0.3610 0.6980 0.039 Uiso calc R 1 1
C C2 0.6450(3) 0.2162(4) 0.5439(6) 0.0183(9) Uani d . 1 1
C C3 0.6839(3) 0.1139(4) 0.6216(7) 0.0241(11) Uani d . 1 1
H H3 0.7345 0.1152 0.7230 0.029 Uiso calc R 1 1
C C4 0.6485(3) 0.0134(4) 0.5503(6) 0.0250(11) Uani d . 1 1
H H4 0.6743 -0.0554 0.6030 0.030 Uiso calc R 1 1
C C5 0.5748(3) 0.0111(3) 0.4008(6) 0.0206(10) Uani d . 1 1
C C6 0.5374(3) 0.1159(3) 0.3270(6) 0.0141(9) Uani d . 1 1
C C7 0.5352(4) -0.0932(3) 0.3218(7) 0.0257(12) Uani d . 1 1
H H7 0.5598 -0.1631 0.3730 0.031 Uiso calc R 1 1

loop_
_atom_site_aniso_label
_atom_site_aniso_U_11
_atom_site_aniso_U_22
_atom_site_aniso_U_33
_atom_site_aniso_U_12
_atom_site_aniso_U_13
_atom_site_aniso_U_23
Pb1 0.01465(15) 0.01085(12) 0.01436(13) 0.000 0.00588(10) 0.000
Br1 0.0217(3) 0.0169(2) 0.0212(2) -0.00258(17) 0.0109(2) -0.00127(15)
N1 0.014(2) 0.0143(16) 0.0136(16) 0.0002(15) 0.0052(15) -0.0005(13)
C1 0.016(3) 0.035(3) 0.021(2) -0.004(2) 0.001(2) -0.0017(19)
C2 0.016(3) 0.026(2) 0.0156(19) -0.0006(19) 0.0089(19) 0.0041(17)
C3 0.014(3) 0.034(3) 0.023(2) 0.009(2) 0.005(2) 0.0105(18)
C4 0.032(3) 0.024(2) 0.024(2) 0.013(2) 0.017(2) 0.0115(19)
C5 0.028(3) 0.017(2) 0.024(2) 0.0061(19) 0.018(2) 0.0055(17)
C6 0.020(3) 0.0131(19) 0.0137(19) 0.0009(16) 0.011(2) 0.0008(14)
C7 0.045(4) 0.011(2) 0.032(3) 0.0033(19) 0.028(3) 0.0029(16)

loop_
_atom_type_symbol
_atom_type_description
_atom_type_scat_dispersion_real
_atom_type_scat_dispersion_imag
_atom_type_scat_source
C C 0.0033 0.0016 'International Tables Vol C Tables 4.2.6.8 and 6.1.1.4'
H H 0.0000 0.0000 'International Tables Vol C Tables 4.2.6.8 and 6.1.1.4'
N N 0.0061 0.0033 'International Tables Vol C Tables 4.2.6.8 and 6.1.1.4'
Br Br -0.2901 2.4595 'International Tables Vol C Tables 4.2.6.8 and 6.1.1.4'
Pb Pb -3.3944 10.1111 'International Tables Vol C Tables 4.2.6.8 and 6.1.1.4'

loop_
_geom_angle_atom_site_label_1
_geom_angle_atom_site_label_2
_geom_angle_atom_site_label_3
_geom_angle_site_symmetry_1
_geom_angle_site_symmetry_3
_geom_angle
N1 Pb1 N1 2_655 . 65.15(16)
N1 Pb1 Br1 2_655 2_655 92.27(7)
N1 Pb1 Br1 . 2_655 83.46(7)
N1 Pb1 Br1 2_655 . 83.46(7)
N1 Pb1 Br1 . . 92.27(7)
Br1 Pb1 Br1 2_655 . 174.955(16)
N1 Pb1 Br1 2_655 5_666 169.82(7)
N1 Pb1 Br1 . 5_666 107.98(8)
Br1 Pb1 Br1 2_655 5_666 94.383(13)
Br1 Pb1 Br1 . 5_666 89.490(13)
C2 N1 C6 . . 119.7(4)
C2 N1 Pb1 . . 122.6(3)
C6 N1 Pb1 . . 117.6(3)
C2 C1 H1A . . 109.5
C2 C1 H1B . . 109.5
H1A C1 H1B . . 109.5
C2 C1 H1C . . 109.5
H1A C1 H1C . . 109.5
H1B C1 H1C . . 109.5
N1 C2 C3 . . 121.1(4)
N1 C2 C1 . . 118.1(4)
C3 C2 C1 . . 120.8(4)
C4 C3 C2 . . 119.6(5)
C4 C3 H3 . . 120.2
C2 C3 H3 . . 120.2
C3 C4 C5 . . 120.4(4)
C3 C4 H4 . . 119.8
C5 C4 H4 . . 119.8
C4 C5 C6 . . 118.3(4)
C4 C5 C7 . . 122.1(4)
C6 C5 C7 . . 119.6(5)
N1 C6 C6 . 2_655 119.8(2)
N1 C6 C5 . . 120.8(4)
C6 C6 C5 2_655 . 119.4(3)
C7 C7 C5 2_655 . 121.0(3)
C7 C7 H7 2_655 . 119.5
C5 C7 H7 . . 119.5

loop_
_geom_bond_atom_site_label_1
_geom_bond_atom_site_label_2
_geom_bond_site_symmetry_2
_geom_bond_distance
Pb1 N1 2_655 2.578(3)
Pb1 N1 . 2.578(3)
Pb1 Br1 2_655 2.9562(5)
Pb1 Br1 . 2.9562(5)
Pb1 Br1 5_666 3.2594(5)
N1 C2 . 1.345(6)
N1 C6 . 1.368(5)
C1 C2 . 1.481(6)
C1 H1A . 0.9800
C1 H1B . 0.9800
C1 H1C . 0.9800
C2 C3 . 1.413(6)
C3 C4 . 1.362(7)
C3 H3 . 0.9500
C4 C5 . 1.390(7)
C4 H4 . 0.9500
C5 C6 . 1.423(5)
C5 C7 . 1.440(6)
C6 C6 2_655 1.417(9)
C7 C7 2_655 1.330(12)
C7 H7 . 0.9500

loop_
_geom_torsion_atom_site_label_1
_geom_torsion_atom_site_label_2
_geom_torsion_atom_site_label_3
_geom_torsion_atom_site_label_4
_geom_torsion_site_symmetry_1
_geom_torsion_site_symmetry_4
_geom_torsion
N1 Pb1 N1 C2 2_655 . 179.5(4)
Br1 Pb1 N1 C2 2_655 . 83.9(3)
Br1 Pb1 N1 C2 . . -98.8(3)
Br1 Pb1 N1 C2 5_666 . -8.6(3)
N1 Pb1 N1 C6 2_655 . -0.2(2)
Br1 Pb1 N1 C6 2_655 . -95.8(3)
Br1 Pb1 N1 C6 . . 81.5(3)
Br1 Pb1 N1 C6 5_666 . 171.7(3)
C6 N1 C2 C3 . . 0.2(6)
Pb1 N1 C2 C3 . . -179.5(3)
C6 N1 C2 C1 . . 179.8(4)
Pb1 N1 C2 C1 . . 0.1(5)
N1 C2 C3 C4 . . -0.3(7)
C1 C2 C3 C4 . . -179.8(4)
C2 C3 C4 C5 . . 0.5(7)
C3 C4 C5 C6 . . -0.8(7)
C3 C4 C5 C7 . . -179.8(4)
C2 N1 C6 C6 . 2_655 -179.0(4)
Pb1 N1 C6 C6 . 2_655 0.7(6)
C2 N1 C6 C5 . . -0.5(6)
Pb1 N1 C6 C5 . . 179.2(3)
C4 C5 C6 N1 . . 0.8(6)
C7 C5 C6 N1 . . 179.8(4)
C4 C5 C6 C6 . 2_655 179.2(5)
C7 C5 C6 C6 . 2_655 -1.7(7)
C4 C5 C7 C7 . 2_655 -179.7(5)
C6 C5 C7 C7 . 2_655 1.3(8)
